data_7035976
loop_
_publ_author_name
'Rajashekhar, Bijja'
'Roymuhury, Sagnik K.'
'Chakraborty, Debashis'
'Ramkumar, Venkatachalam'

_publ_section_title
;
 Group 4 metal complexes of Trost's semi-crown ligand: synthesis,
 structural characterization and studies on the ring-opening
 polymerization of lactides and \e-caprolactone.
;
_journal_issue 37
_journal_name_full 'Dalton transactions (Cambridge, England : 2003)'
_journal_page_first 16280
_journal_page_last 16293
_journal_paper_doi 10.1039/c5dt02267c
_journal_volume 44
_journal_year 2015
_chemical_formula_moiety 'C86 H88 Hf N4 O6'
_chemical_formula_sum 'C86 H88 Hf N4 O6'
_chemical_formula_weight 1452.09
_chemical_name_systematic Hf
_chemical_properties_physical 'Air-sensitive, Moisture-sensitive'
_space_group_crystal_system orthorhombic
_space_group_IT_number 20
_space_group_name_Hall 'C 2c 2'
_space_group_name_H-M_alt 'C 2 2 21'
_symmetry_space_group_name_Hall 'C 2c 2'
_symmetry_space_group_name_H-M 'C 2 2 21'
_atom_sites_solution_hydrogens geom
_audit_creation_date 2015-07-06
_audit_creation_method
;
Olex2 1.2-dev
(compiled 2015.06.29 svn.r3191 for OlexSys, GUI svn.r3563)
;
_audit_update_record
;
2015-07-20 deposited with the CCDC.
2015-07-28 downloaded from the CCDC.
;
_cell_angle_alpha 90
_cell_angle_beta 90
_cell_angle_gamma 90
_cell_formula_units_Z 4
_cell_length_a 17.1654(6)
_cell_length_b 20.7645(6)
_cell_length_c 25.2494(9)
_cell_measurement_temperature 298(2)
_cell_volume 8999.7(5)
_computing_cell_refinement 'Bruker SMART'
_computing_data_collection 'Bruker SMART'
_computing_molecular_graphics 'Olex2 (Dolomanov et al., 2009)'
_computing_publication_material 'Olex2 (Dolomanov et al., 2009)'
_computing_structure_refinement 'ShelXL (Sheldrick, 2015)'
_diffrn_ambient_temperature 298.15
_diffrn_measured_fraction_theta_full 1.000
_diffrn_measured_fraction_theta_max 1.000
_diffrn_measurement_device_type 'Bruker APEXII CCD Area Detector'
_diffrn_measurement_method ' Phi and omega scans'
_diffrn_radiation_type MoK\a
_diffrn_radiation_wavelength 0.71073
_diffrn_reflns_av_R_equivalents 0.0230
_diffrn_reflns_av_unetI/netI 0.0374
_diffrn_reflns_Laue_measured_fraction_full 1.000
_diffrn_reflns_Laue_measured_fraction_max 1.000
_diffrn_reflns_limit_h_max 20
_diffrn_reflns_limit_h_min -20
_diffrn_reflns_limit_k_max 24
_diffrn_reflns_limit_k_min -22
_diffrn_reflns_limit_l_max 30
_diffrn_reflns_limit_l_min -25
_diffrn_reflns_number 27976
_diffrn_reflns_point_group_measured_fraction_full 0.998
_diffrn_reflns_point_group_measured_fraction_max 0.998
_diffrn_reflns_theta_full 25.000
_diffrn_reflns_theta_max 25.000
_diffrn_reflns_theta_min 1.539
_exptl_absorpt_coefficient_mu 1.209
_exptl_absorpt_correction_T_max 0.794
_exptl_absorpt_correction_T_min 0.677
_exptl_absorpt_correction_type multi-scan
_exptl_absorpt_process_details 'SADABS V2014/5(Bruker AXS.Inc)'
_exptl_crystal_colour white
_exptl_crystal_density_diffrn 1.072
_exptl_crystal_description Block
_exptl_crystal_F_000 3176
_exptl_crystal_size_max 0.35
_exptl_crystal_size_mid 0.25
_exptl_crystal_size_min 0.2
_refine_diff_density_max 0.489
_refine_diff_density_min -0.628
_refine_diff_density_rms 0.054
_refine_ls_abs_structure_details
;
 Flack x determined using 3110 quotients [(I+)-(I-)]/[(I+)+(I-)]
 (Parsons, Flack and Wagner, Acta Cryst. B69 (2013) 249-259).
;
_refine_ls_abs_structure_Flack -0.001(3)
_refine_ls_extinction_method none
_refine_ls_goodness_of_fit_ref 1.098
_refine_ls_hydrogen_treatment constr
_refine_ls_matrix_type full
_refine_ls_number_parameters 440
_refine_ls_number_reflns 7909
_refine_ls_number_restraints 429
_refine_ls_restrained_S_all 1.106
_refine_ls_R_factor_all 0.0291
_refine_ls_R_factor_gt 0.0239
_refine_ls_shift/su_max 0.001
_refine_ls_shift/su_mean 0.000
_refine_ls_structure_factor_coef Fsqd
_refine_ls_weighting_details 'w=1/[\s^2^(Fo^2^)+(0.0271P)^2^+0.8619P] where P=(Fo^2^+2Fc^2^)/3'
_refine_ls_weighting_scheme calc
_refine_ls_wR_factor_gt 0.0577
_refine_ls_wR_factor_ref 0.0602
_reflns_Friedel_coverage 0.831
_reflns_Friedel_fraction_full 0.996
_reflns_Friedel_fraction_max 0.996
_reflns_number_gt 7211
_reflns_number_total 7909
_reflns_threshold_expression 'I > 2\s(I)'
_cod_data_source_file c5dt02267c2.cif
_cod_data_source_block new_sq
_cod_depositor_comments 'Adding full bibliography for 7035976--7035978.cif.'
_cod_original_formula_sum 'C86 H88 Hf N4 O6 '
_cod_database_code 7035976
_shelx_space_group_comment
;
The symmetry employed for this shelxl refinement is uniquely defined
by the following loop, which should always be used as a source of
symmetry information in preference to the above space-group names.
They are only intended as comments.
;
_shelx_estimated_absorpt_t_max 0.794
_shelx_estimated_absorpt_t_min 0.677
_olex2_refinement_description
;
1. Fixed Uiso
 At 1.2 times of:
  All C(H) groups, All C(H,H) groups
 At 1.5 times of:
  All C(H,H,H) groups, All O(H) groups
2. Rigid body (RIGU) restrains
 C24, C1, C2, C6, O1, C3, C7, C5, C25, Hf1, H3, C4, H7A, H7B, N2, H5, H25A,
 H25B, N1, O3, C43, C8, C11, C26, C29, C30, H43A, H43B, H43C, H8A, H8B, C9, C10,
  H11, C12, H26A, H26B, C27, C28, H29, C31, C37, H9A, H9B, H10A, H10B, C13, C19,
  O2, H27A, H27B, H28A, H28B, C32, C36, C38, C42, C14, C18, C20, H2, H32, C33,
 C35, H36, H38, C39, C41, H42, H14, C15, C17, H18, H20, C21, C23, H24, H33, C34,
  H35, H39, C40, H41, H15, C16, H17, H21, C22, H23, H34, H40, H16, H22
 with sigma for 1-2 distances of 0.004 and sigma for 1-3 distances of 0.004
3.a Ternary CH refined with riding coordinates:
 C11(H11), C29(H29)
3.b Secondary CH2 refined with riding coordinates:
 C7(H7A,H7B), C8(H8A,H8B), C9(H9A,H9B), C10(H10A,H10B), C25(H25A,H25B),
 C26(H26A,H26B), C27(H27A,H27B), C28(H28A,H28B)
3.c Aromatic/amide H refined with riding coordinates:
 C3(H3), C5(H5), C14(H14), C15(H15), C16(H16), C17(H17), C18(H18), C20(H20),
 C21(H21), C22(H22), C23(H23), C24(H24), C32(H32), C33(H33), C34(H34), C35(H35),
  C36(H36), C38(H38), C39(H39), C40(H40), C41(H41), C42(H42)
3.d Idealised Me refined as rotating group:
 C43(H43A,H43B,H43C)
3.e Idealised tetrahedral OH refined as rotating group:
 O2(H2)
;
_shelx_shelxl_version_number 2014/7
_olex2_submission_special_instructions 'No special instructions were received'

loop_
_space_group_symop_operation_xyz
'x, y, z'
'-x, -y, z+1/2'
'-x, y, -z+1/2'
'x, -y, -z'
'x+1/2, y+1/2, z'
'-x+1/2, -y+1/2, z+1/2'
'-x+1/2, y+1/2, -z+1/2'
'x+1/2, -y+1/2, -z'

loop_
_atom_site_label
_atom_site_type_symbol
_atom_site_fract_x
_atom_site_fract_y
_atom_site_fract_z
_atom_site_U_iso_or_equiv
_atom_site_adp_type
_atom_site_occupancy
_atom_site_site_symmetry_order
_atom_site_calc_flag
_atom_site_refinement_flags_posn
_atom_site_refinement_flags_adp
_atom_site_refinement_flags_occupancy
C1 C 0.6056(3) 0.0229(2) 0.92019(15) 0.0463(11) Uani 1 1 d . U .
C2 C 0.6663(2) -0.0051(3) 0.89092(16) 0.0573(10) Uani 1 1 d . U .
C3 C 0.7191(4) 0.0369(3) 0.8661(2) 0.0820(18) Uani 1 1 d . U .
H3 H 0.7595 0.0188 0.8466 0.098 Uiso 1 1 calc R U .
C4 C 0.7149(4) 0.1034(3) 0.8687(3) 0.091(2) Uani 1 1 d . U .
C5 C 0.6522(3) 0.1283(3) 0.8951(2) 0.0662(14) Uani 1 1 d . U .
H5 H 0.6457 0.1728 0.8957 0.079 Uiso 1 1 calc R U .
C6 C 0.5981(3) 0.0904(2) 0.92069(16) 0.0473(10) Uani 1 1 d . U .
C7 C 0.6702(3) -0.0773(3) 0.8855(2) 0.0659(14) Uani 1 1 d . U .
H7A H 0.6201 -0.0946 0.8962 0.079 Uiso 1 1 calc R U .
H7B H 0.6770 -0.0873 0.8483 0.079 Uiso 1 1 calc R U .
C8 C 0.7315(4) -0.0937(3) 0.9712(2) 0.092(2) Uani 1 1 d . U .
H8A H 0.7223 -0.0479 0.9755 0.110 Uiso 1 1 calc R U .
H8B H 0.6916 -0.1171 0.9904 0.110 Uiso 1 1 calc R U .
C9 C 0.8089(5) -0.1110(4) 0.9904(3) 0.123(3) Uani 1 1 d . U .
H9A H 0.8089 -0.1547 1.0041 0.147 Uiso 1 1 calc R U .
H9B H 0.8249 -0.0821 1.0185 0.147 Uiso 1 1 calc R U .
C10 C 0.8628(4) -0.1055(3) 0.9440(2) 0.0839(17) Uani 1 1 d . U .
H10A H 0.9004 -0.1404 0.9441 0.101 Uiso 1 1 calc R U .
H10B H 0.8908 -0.0649 0.9450 0.101 Uiso 1 1 calc R U .
C11 C 0.8114(3) -0.1090(2) 0.89536(19) 0.0569(12) Uani 1 1 d . U .
H11 H 0.8188 -0.0704 0.8737 0.068 Uiso 1 1 calc R U .
C12 C 0.8252(3) -0.1702(2) 0.8611(2) 0.0576(12) Uani 1 1 d . U .
C13 C 0.9109(3) -0.1801(2) 0.84645(17) 0.0566(11) Uani 1 1 d . U .
C14 C 0.9405(3) -0.2419(3) 0.8416(2) 0.0682(14) Uani 1 1 d . U .
H14 H 0.9087 -0.2769 0.8493 0.082 Uiso 1 1 calc R U .
C15 C 1.0154(4) -0.2523(3) 0.8256(2) 0.0792(17) Uani 1 1 d . U .
H15 H 1.0342 -0.2942 0.8236 0.095 Uiso 1 1 calc R U .
C16 C 1.0620(4) -0.2033(3) 0.8128(2) 0.0838(17) Uani 1 1 d . U .
H16 H 1.1126 -0.2112 0.8013 0.101 Uiso 1 1 calc R U .
C17 C 1.0352(4) -0.1411(3) 0.8167(2) 0.0810(16) Uani 1 1 d . U .
H17 H 1.0673 -0.1067 0.8078 0.097 Uiso 1 1 calc R U .
C18 C 0.9598(3) -0.1303(3) 0.8340(2) 0.0710(14) Uani 1 1 d . U .
H18 H 0.9419 -0.0882 0.8373 0.085 Uiso 1 1 calc R U .
C19 C 0.7784(3) -0.1691(3) 0.8091(2) 0.0753(16) Uani 1 1 d . U .
C20 C 0.7262(4) -0.2161(4) 0.7967(4) 0.115(3) Uani 1 1 d . U .
H20 H 0.7177 -0.2492 0.8209 0.137 Uiso 1 1 calc R U .
C21 C 0.6855(7) -0.2164(6) 0.7497(5) 0.160(4) Uani 1 1 d . U .
H21 H 0.6491 -0.2483 0.7425 0.191 Uiso 1 1 calc R U .
C22 C 0.6999(7) -0.1696(7) 0.7148(5) 0.160(4) Uani 1 1 d . U .
H22 H 0.6747 -0.1710 0.6822 0.192 Uiso 1 1 calc R U .
C23 C 0.7492(5) -0.1203(6) 0.7245(3) 0.137(3) Uani 1 1 d . U .
H23 H 0.7557 -0.0874 0.6999 0.165 Uiso 1 1 calc R U .
C24 C 0.7900(4) -0.1197(4) 0.7721(2) 0.0943(19) Uani 1 1 d . U .
H24 H 0.8250 -0.0866 0.7793 0.113 Uiso 1 1 calc R U .
C25 C 0.5305(3) 0.1209(2) 0.94870(17) 0.0474(10) Uani 1 1 d . U .
H25A H 0.5419 0.1225 0.9863 0.057 Uiso 1 1 calc R U .
H25B H 0.5252 0.1649 0.9363 0.057 Uiso 1 1 calc R U .
C26 C 0.4410(3) 0.0723(2) 0.88366(16) 0.0528(12) Uani 1 1 d . U .
H26A H 0.4674 0.0330 0.8735 0.063 Uiso 1 1 calc R U .
H26B H 0.4598 0.1072 0.8615 0.063 Uiso 1 1 calc R U .
C27 C 0.3540(3) 0.0648(3) 0.87791(19) 0.0684(14) Uani 1 1 d . U .
H27A H 0.3402 0.0198 0.8734 0.082 Uiso 1 1 calc R U .
H27B H 0.3352 0.0888 0.8475 0.082 Uiso 1 1 calc R U .
C28 C 0.3193(3) 0.0913(3) 0.92864(19) 0.0572(12) Uani 1 1 d . U .
H28A H 0.2989 0.0567 0.9504 0.069 Uiso 1 1 calc R U .
H28B H 0.2775 0.1213 0.9209 0.069 Uiso 1 1 calc R U .
C29 C 0.3860(3) 0.1252(2) 0.95651(19) 0.0491(13) Uani 1 1 d . U .
H29 H 0.3909 0.1694 0.9432 0.059 Uiso 1 1 calc R U .
C30 C 0.3779(3) 0.1257(2) 1.01872(18) 0.0443(12) Uani 1 1 d . U .
C31 C 0.2925(3) 0.1410(2) 1.03298(18) 0.0527(12) Uani 1 1 d . U .
C32 C 0.2505(3) 0.1009(3) 1.0645(2) 0.0701(15) Uani 1 1 d . U .
H32 H 0.2733 0.0637 1.0780 0.084 Uiso 1 1 calc R U .
C33 C 0.1723(4) 0.1158(4) 1.0770(3) 0.097(2) Uani 1 1 d . U .
H33 H 0.1434 0.0883 1.0984 0.117 Uiso 1 1 calc R U .
C34 C 0.1394(4) 0.1704(4) 1.0575(3) 0.0908(19) Uani 1 1 d . U .
H34 H 0.0883 0.1808 1.0664 0.109 Uiso 1 1 calc R U .
C35 C 0.1804(4) 0.2096(3) 1.0253(2) 0.0892(19) Uani 1 1 d . U .
H35 H 0.1569 0.2461 1.0112 0.107 Uiso 1 1 calc R U .
C36 C 0.2560(3) 0.1961(3) 1.0135(3) 0.080(2) Uani 1 1 d . U .
H36 H 0.2838 0.2242 0.9919 0.097 Uiso 1 1 calc R U .
C37 C 0.4299(3) 0.1743(2) 1.04644(19) 0.0552(12) Uani 1 1 d . U .
C38 C 0.4426(4) 0.2360(3) 1.0272(2) 0.0786(16) Uani 1 1 d . U .
H38 H 0.4194 0.2487 0.9956 0.094 Uiso 1 1 calc R U .
C39 C 0.4890(5) 0.2783(3) 1.0542(3) 0.109(2) Uani 1 1 d . U .
H39 H 0.4983 0.3190 1.0402 0.131 Uiso 1 1 calc R U .
C40 C 0.5213(5) 0.2619(4) 1.1009(4) 0.126(3) Uani 1 1 d . U .
H40 H 0.5515 0.2915 1.1193 0.151 Uiso 1 1 calc R U .
C41 C 0.5096(5) 0.2013(4) 1.1213(3) 0.113(3) Uani 1 1 d . U .
H41 H 0.5321 0.1900 1.1535 0.135 Uiso 1 1 calc R U .
C42 C 0.4640(4) 0.1568(3) 1.0941(2) 0.0748(15) Uani 1 1 d . U .
H42 H 0.4565 0.1156 1.1077 0.090 Uiso 1 1 calc R U .
C43 C 0.7738(6) 0.1461(4) 0.8412(5) 0.166(5) Uani 1 1 d . U .
H43A H 0.7590 0.1904 0.8454 0.249 Uiso 1 1 calc GR U .
H43B H 0.7755 0.1356 0.8042 0.249 Uiso 1 1 calc GR U .
H43C H 0.8244 0.1394 0.8565 0.249 Uiso 1 1 calc GR U .
Hf1 Hf 0.46941(2) 0.0000 1.0000 0.03700(8) Uani 1 2 d S TU P
N1 N 0.4550(2) 0.08708(15) 0.94095(12) 0.0397(8) Uani 1 1 d . U .
N2 N 0.7305(3) -0.1113(2) 0.91512(17) 0.0640(12) Uani 1 1 d . U .
O1 O 0.55493(17) -0.01392(12) 0.94589(11) 0.0449(8) Uani 1 1 d . U .
O2 O 0.8024(3) -0.22245(17) 0.89315(18) 0.0831(12) Uani 1 1 d . U .
H2 H 0.7608 -0.2141 0.9076 0.125 Uiso 1 1 calc GR U .
O3 O 0.39667(18) 0.06182(13) 1.03417(10) 0.0436(7) Uani 1 1 d . U .

loop_
_atom_site_aniso_label
_atom_site_aniso_U_11
_atom_site_aniso_U_22
_atom_site_aniso_U_33
_atom_site_aniso_U_23
_atom_site_aniso_U_13
_atom_site_aniso_U_12
C1 0.047(2) 0.055(3) 0.037(2) 0.0050(16) 0.0023(19) 0.0060(18)
C2 0.058(2) 0.060(3) 0.054(2) 0.002(3) 0.0158(18) 0.011(3)
C3 0.079(4) 0.072(3) 0.095(4) 0.026(3) 0.046(3) 0.021(3)
C4 0.080(4) 0.074(4) 0.118(5) 0.042(3) 0.050(4) 0.016(3)
C5 0.063(3) 0.052(3) 0.083(4) 0.022(3) 0.017(3) 0.005(2)
C6 0.051(3) 0.049(2) 0.042(2) 0.0102(18) 0.008(2) 0.008(2)
C7 0.060(3) 0.065(3) 0.073(3) -0.006(3) 0.020(3) 0.009(3)
C8 0.126(5) 0.089(4) 0.059(3) 0.009(3) 0.024(3) 0.035(4)
C9 0.144(6) 0.147(6) 0.077(5) -0.015(4) 0.006(4) 0.043(5)
C10 0.101(5) 0.089(4) 0.062(3) -0.001(3) -0.002(3) 0.008(4)
C11 0.068(3) 0.052(3) 0.051(3) 0.002(2) 0.010(2) 0.007(2)
C12 0.064(3) 0.046(3) 0.063(3) -0.001(2) 0.015(2) 0.005(2)
C13 0.058(3) 0.062(3) 0.050(3) 0.006(2) 0.006(2) 0.010(2)
C14 0.074(3) 0.063(3) 0.068(3) 0.011(2) 0.016(3) 0.020(3)
C15 0.074(4) 0.089(4) 0.074(4) 0.008(3) 0.010(3) 0.028(3)
C16 0.061(3) 0.117(5) 0.073(4) 0.009(3) 0.005(3) 0.020(3)
C17 0.060(3) 0.102(4) 0.081(4) 0.011(3) 0.004(3) 0.003(3)
C18 0.064(3) 0.071(3) 0.078(4) 0.008(3) 0.007(3) 0.007(3)
C19 0.055(3) 0.093(4) 0.078(4) -0.035(3) 0.011(3) 0.022(3)
C20 0.077(5) 0.120(5) 0.147(6) -0.070(5) -0.008(4) 0.012(4)
C21 0.113(7) 0.194(10) 0.172(9) -0.105(6) -0.030(7) 0.030(7)
C22 0.108(7) 0.239(12) 0.134(8) -0.086(7) -0.025(6) 0.049(7)
C23 0.098(6) 0.238(10) 0.076(5) -0.031(5) -0.008(4) 0.057(6)
C24 0.069(4) 0.152(6) 0.062(3) -0.011(3) 0.002(3) 0.031(4)
C25 0.055(3) 0.039(2) 0.048(2) 0.0108(18) 0.007(2) 0.002(2)
C26 0.060(3) 0.064(3) 0.034(2) 0.003(2) 0.0004(19) 0.007(2)
C27 0.070(3) 0.091(4) 0.044(3) -0.001(2) -0.006(2) -0.002(3)
C28 0.056(3) 0.063(3) 0.053(3) 0.005(2) -0.005(2) 0.010(2)
C29 0.054(3) 0.048(3) 0.045(3) 0.005(2) 0.004(2) 0.007(2)
C30 0.050(3) 0.035(2) 0.048(3) 0.0012(17) 0.0052(18) 0.0097(19)
C31 0.057(3) 0.052(3) 0.049(3) -0.006(2) 0.009(2) 0.010(2)
C32 0.062(3) 0.078(3) 0.071(3) 0.016(3) 0.019(3) 0.020(3)
C33 0.076(4) 0.114(5) 0.103(5) 0.027(4) 0.038(4) 0.023(4)
C34 0.066(4) 0.110(5) 0.096(4) 0.001(4) 0.019(3) 0.027(4)
C35 0.084(4) 0.082(4) 0.101(4) 0.007(3) 0.021(3) 0.038(3)
C36 0.069(3) 0.065(3) 0.108(6) 0.018(3) 0.025(3) 0.024(3)
C37 0.061(3) 0.050(3) 0.055(3) -0.012(2) 0.010(2) 0.007(2)
C38 0.093(4) 0.052(3) 0.091(4) -0.009(3) 0.010(3) -0.006(3)
C39 0.134(7) 0.066(4) 0.129(6) -0.020(4) 0.003(5) -0.027(4)
C40 0.139(7) 0.086(5) 0.152(7) -0.047(4) -0.024(6) -0.026(5)
C41 0.127(6) 0.104(5) 0.107(5) -0.041(4) -0.035(5) -0.003(5)
C42 0.088(4) 0.065(3) 0.071(3) -0.023(3) -0.010(3) 0.004(3)
C43 0.150(8) 0.089(5) 0.259(13) 0.061(7) 0.132(9) 0.011(5)
Hf1 0.04183(12) 0.03458(11) 0.03460(11) 0.00112(15) 0.000 0.000
N1 0.048(2) 0.0386(18) 0.0320(16) 0.0051(13) 0.0026(14) 0.0070(15)
N2 0.082(3) 0.055(2) 0.054(2) -0.0002(19) 0.029(2) 0.015(2)
O1 0.0470(15) 0.039(2) 0.0490(15) 0.0040(12) 0.0136(12) 0.0091(12)
O2 0.089(3) 0.054(2) 0.107(3) 0.004(2) 0.048(2) 0.007(2)
O3 0.0532(18) 0.0414(15) 0.0362(15) -0.0001(11) 0.0072(14) 0.0092(14)

loop_
_atom_type_symbol
_atom_type_description
_atom_type_scat_dispersion_real
_atom_type_scat_dispersion_imag
_atom_type_scat_source
C C 0.0033 0.0016 'International Tables Vol C Tables 4.2.6.8 and 6.1.1.4'
H H 0.0000 0.0000 'International Tables Vol C Tables 4.2.6.8 and 6.1.1.4'
N N 0.0061 0.0033 'International Tables Vol C Tables 4.2.6.8 and 6.1.1.4'
O O 0.0106 0.0060 'International Tables Vol C Tables 4.2.6.8 and 6.1.1.4'
Hf Hf -0.5830 6.1852 'International Tables Vol C Tables 4.2.6.8 and 6.1.1.4'

loop_
_geom_angle_atom_site_label_1
_geom_angle_atom_site_label_2
_geom_angle_atom_site_label_3
_geom_angle
_geom_angle_site_symmetry_1
_geom_angle_site_symmetry_3
C2 C1 C6 119.0(5) . .
O1 C1 C2 120.4(4) . .
O1 C1 C6 120.6(4) . .
C1 C2 C3 117.2(6) . .
C1 C2 C7 119.5(5) . .
C3 C2 C7 123.3(4) . .
C2 C3 H3 117.8 . .
C4 C3 C2 124.3(5) . .
C4 C3 H3 117.8 . .
C3 C4 C43 121.9(6) . .
C5 C4 C3 116.2(5) . .
C5 C4 C43 121.9(6) . .
C4 C5 H5 118.6 . .
C4 C5 C6 122.8(5) . .
C6 C5 H5 118.6 . .
C1 C6 C25 119.8(4) . .
C5 C6 C1 120.2(4) . .
C5 C6 C25 120.0(4) . .
C2 C7 H7A 107.9 . .
C2 C7 H7B 107.9 . .
H7A C7 H7B 107.2 . .
N2 C7 C2 117.8(5) . .
N2 C7 H7A 107.9 . .
N2 C7 H7B 107.9 . .
H8A C8 H8B 108.7 . .
C9 C8 H8A 110.6 . .
C9 C8 H8B 110.6 . .
C9 C8 N2 105.8(5) . .
N2 C8 H8A 110.6 . .
N2 C8 H8B 110.6 . .
C8 C9 H9A 110.4 . .
C8 C9 H9B 110.4 . .
C8 C9 C10 106.4(6) . .
H9A C9 H9B 108.6 . .
C10 C9 H9A 110.4 . .
C10 C9 H9B 110.4 . .
C9 C10 H10A 110.6 . .
C9 C10 H10B 110.6 . .
C9 C10 C11 105.7(6) . .
H10A C10 H10B 108.7 . .
C11 C10 H10A 110.6 . .
C11 C10 H10B 110.6 . .
C10 C11 H11 109.7 . .
C10 C11 C12 113.7(4) . .
C12 C11 H11 109.7 . .
N2 C11 C10 106.0(4) . .
N2 C11 H11 109.7 . .
N2 C11 C12 107.8(4) . .
C13 C12 C11 113.0(4) . .
C13 C12 C19 107.4(4) . .
C19 C12 C11 112.6(4) . .
O2 C12 C11 105.5(4) . .
O2 C12 C13 107.6(4) . .
O2 C12 C19 110.8(5) . .
C14 C13 C12 119.9(5) . .
C18 C13 C12 122.9(4) . .
C18 C13 C14 117.0(5) . .
C13 C14 H14 119.4 . .
C15 C14 C13 121.2(6) . .
C15 C14 H14 119.4 . .
C14 C15 H15 119.5 . .
C16 C15 C14 121.0(6) . .
C16 C15 H15 119.5 . .
C15 C16 H16 120.0 . .
C15 C16 C17 119.9(6) . .
C17 C16 H16 120.0 . .
C16 C17 H17 120.4 . .
C16 C17 C18 119.2(6) . .
C18 C17 H17 120.4 . .
C13 C18 C17 121.6(6) . .
C13 C18 H18 119.2 . .
C17 C18 H18 119.2 . .
C20 C19 C12 122.0(7) . .
C20 C19 C24 117.7(7) . .
C24 C19 C12 120.3(6) . .
C19 C20 H20 118.8 . .
C19 C20 C21 122.3(11) . .
C21 C20 H20 118.8 . .
C20 C21 H21 120.9 . .
C22 C21 C20 118.2(13) . .
C22 C21 H21 120.9 . .
C21 C22 H22 118.4 . .
C21 C22 C23 123.2(12) . .
C23 C22 H22 118.4 . .
C22 C23 H23 120.7 . .
C22 C23 C24 118.6(12) . .
C24 C23 H23 120.7 . .
C19 C24 H24 120.1 . .
C23 C24 C19 119.8(9) . .
C23 C24 H24 120.1 . .
C6 C25 H25A 108.7 . .
C6 C25 H25B 108.7 . .
H25A C25 H25B 107.6 . .
N1 C25 C6 114.3(4) . .
N1 C25 H25A 108.7 . .
N1 C25 H25B 108.7 . .
H26A C26 H26B 108.7 . .
C27 C26 H26A 110.6 . .
C27 C26 H26B 110.6 . .
N1 C26 H26A 110.6 . .
N1 C26 H26B 110.6 . .
N1 C26 C27 105.9(4) . .
C26 C27 H27A 110.6 . .
C26 C27 H27B 110.6 . .
C26 C27 C28 105.6(4) . .
H27A C27 H27B 108.7 . .
C28 C27 H27A 110.6 . .
C28 C27 H27B 110.6 . .
C27 C28 H28A 110.7 . .
C27 C28 H28B 110.7 . .
C27 C28 C29 105.3(4) . .
H28A C28 H28B 108.8 . .
C29 C28 H28A 110.7 . .
C29 C28 H28B 110.7 . .
C28 C29 H29 109.9 . .
C28 C29 C30 113.5(4) . .
C30 C29 H29 109.9 . .
N1 C29 C28 103.4(4) . .
N1 C29 H29 109.9 . .
N1 C29 C30 109.8(4) . .
C31 C30 C29 108.5(4) . .
C37 C30 C29 114.4(4) . .
C37 C30 C31 108.3(4) . .
O3 C30 C29 104.3(4) . .
O3 C30 C31 110.0(4) . .
O3 C30 C37 111.2(4) . .
C32 C31 C30 121.0(4) . .
C32 C31 C36 118.1(5) . .
C36 C31 C30 120.9(5) . .
C31 C32 H32 120.0 . .
C31 C32 C33 120.0(5) . .
C33 C32 H32 120.0 . .
C32 C33 H33 120.1 . .
C34 C33 C32 119.7(6) . .
C34 C33 H33 120.1 . .
C33 C34 H34 119.8 . .
C35 C34 C33 120.3(6) . .
C35 C34 H34 119.8 . .
C34 C35 H35 119.8 . .
C34 C35 C36 120.4(6) . .
C36 C35 H35 119.8 . .
C31 C36 H36 119.3 . .
C35 C36 C31 121.4(6) . .
C35 C36 H36 119.3 . .
C38 C37 C30 123.0(5) . .
C42 C37 C30 118.3(5) . .
C42 C37 C38 118.7(5) . .
C37 C38 H38 119.7 . .
C39 C38 C37 120.7(7) . .
C39 C38 H38 119.7 . .
C38 C39 H39 119.6 . .
C40 C39 C38 120.9(7) . .
C40 C39 H39 119.6 . .
C39 C40 H40 120.0 . .
C39 C40 C41 120.1(7) . .
C41 C40 H40 120.0 . .
C40 C41 H41 119.9 . .
C40 C41 C42 120.2(8) . .
C42 C41 H41 119.9 . .
C37 C42 C41 119.4(6) . .
C37 C42 H42 120.3 . .
C41 C42 H42 120.3 . .
C4 C43 H43A 109.5 . .
C4 C43 H43B 109.5 . .
C4 C43 H43C 109.5 . .
H43A C43 H43B 109.5 . .
H43A C43 H43C 109.5 . .
H43B C43 H43C 109.5 . .
N1 Hf1 N1 167.94(17) . 4_557
O1 Hf1 N1 76.05(11) 4_557 4_557
O1 Hf1 N1 76.05(11) . .
O1 Hf1 N1 113.16(12) 4_557 .
O1 Hf1 N1 113.16(11) . 4_557
O1 Hf1 O1 87.14(16) 4_557 .
O3 Hf1 N1 98.92(11) . 4_557
O3 Hf1 N1 73.33(11) 4_557 4_557
O3 Hf1 N1 98.92(11) 4_557 .
O3 Hf1 N1 73.33(11) . .
O3 Hf1 O1 94.04(12) . 4_557
O3 Hf1 O1 147.13(10) 4_557 4_557
O3 Hf1 O1 94.03(12) 4_557 .
O3 Hf1 O1 147.13(10) . .
O3 Hf1 O3 102.17(18) . 4_557
C25 N1 C26 111.3(3) . .
C25 N1 Hf1 100.8(2) . .
C26 N1 Hf1 118.1(3) . .
C29 N1 C25 114.2(3) . .
C29 N1 C26 103.7(3) . .
C29 N1 Hf1 109.1(3) . .
C7 N2 C8 112.5(4) . .
C7 N2 C11 118.6(4) . .
C8 N2 C11 108.0(5) . .
C1 O1 Hf1 136.2(2) . .
C12 O2 H2 109.5 . .
C30 O3 Hf1 128.8(2) . .

loop_
_geom_bond_atom_site_label_1
_geom_bond_atom_site_label_2
_geom_bond_distance
_geom_bond_site_symmetry_2
C1 C2 1.404(6) .
C1 C6 1.407(6) .
C1 O1 1.327(5) .
C2 C3 1.404(7) .
C2 C7 1.506(8) .
C3 H3 0.9300 .
C3 C4 1.385(8) .
C4 C5 1.368(8) .
C4 C43 1.514(9) .
C5 H5 0.9300 .
C5 C6 1.379(7) .
C6 C25 1.499(6) .
C7 H7A 0.9700 .
C7 H7B 0.9700 .
C7 N2 1.459(7) .
C8 H8A 0.9700 .
C8 H8B 0.9700 .
C8 C9 1.460(10) .
C8 N2 1.462(7) .
C9 H9A 0.9700 .
C9 H9B 0.9700 .
C9 C10 1.498(10) .
C10 H10A 0.9700 .
C10 H10B 0.9700 .
C10 C11 1.515(7) .
C11 H11 0.9800 .
C11 C12 1.555(7) .
C11 N2 1.476(7) .
C12 C13 1.531(7) .
C12 C19 1.538(8) .
C12 O2 1.410(6) .
C13 C14 1.386(6) .
C13 C18 1.367(7) .
C14 H14 0.9300 .
C14 C15 1.365(8) .
C15 H15 0.9300 .
C15 C16 1.333(8) .
C16 H16 0.9300 .
C16 C17 1.375(8) .
C17 H17 0.9300 .
C17 C18 1.384(8) .
C18 H18 0.9300 .
C19 C20 1.360(9) .
C19 C24 1.404(9) .
C20 H20 0.9300 .
C20 C21 1.377(13) .
C21 H21 0.9300 .
C21 C22 1.334(16) .
C22 H22 0.9300 .
C22 C23 1.351(15) .
C23 H23 0.9300 .
C23 C24 1.391(9) .
C24 H24 0.9300 .
C25 H25A 0.9700 .
C25 H25B 0.9700 .
C25 N1 1.488(6) .
C26 H26A 0.9700 .
C26 H26B 0.9700 .
C26 C27 1.508(7) .
C26 N1 1.498(5) .
C27 H27A 0.9700 .
C27 H27B 0.9700 .
C27 C28 1.515(7) .
C28 H28A 0.9700 .
C28 H28B 0.9700 .
C28 C29 1.517(7) .
C29 H29 0.9800 .
C29 C30 1.577(7) .
C29 N1 1.478(6) .
C30 C31 1.543(7) .
C30 C37 1.517(7) .
C30 O3 1.420(5) .
C31 C32 1.359(7) .
C31 C36 1.395(7) .
C32 H32 0.9300 .
C32 C33 1.414(8) .
C33 H33 0.9300 .
C33 C34 1.360(9) .
C34 H34 0.9300 .
C34 C35 1.348(9) .
C35 H35 0.9300 .
C35 C36 1.360(8) .
C36 H36 0.9300 .
C37 C38 1.387(7) .
C37 C42 1.386(7) .
C38 H38 0.9300 .
C38 C39 1.368(9) .
C39 H39 0.9300 .
C39 C40 1.347(11) .
C40 H40 0.9300 .
C40 C41 1.374(11) .
C41 H41 0.9300 .
C41 C42 1.394(8) .
C42 H42 0.9300 .
C43 H43A 0.9600 .
C43 H43B 0.9600 .
C43 H43C 0.9600 .
Hf1 N1 2.357(3) 4_557
Hf1 N1 2.357(3) .
Hf1 O1 2.026(3) 4_557
Hf1 O1 2.026(3) .
Hf1 O3 1.988(3) 4_557
Hf1 O3 1.988(3) .
O2 H2 0.8200 .

loop_
_geom_torsion_atom_site_label_1
_geom_torsion_atom_site_label_2
_geom_torsion_atom_site_label_3
_geom_torsion_atom_site_label_4
_geom_torsion
C1 C2 C3 C4 0.0(9)
C1 C2 C7 N2 -107.2(5)
C1 C6 C25 N1 -41.0(5)
C2 C1 C6 C5 -3.4(7)
C2 C1 C6 C25 175.9(4)
C2 C1 O1 Hf1 169.6(3)
C2 C3 C4 C5 -3.8(11)
C2 C3 C4 C43 179.8(8)
C2 C7 N2 C8 51.0(6)
C2 C7 N2 C11 -76.4(6)
C3 C2 C7 N2 75.5(7)
C3 C4 C5 C6 4.0(10)
C4 C5 C6 C1 -0.6(9)
C4 C5 C6 C25 -179.9(6)
C5 C6 C25 N1 138.3(4)
C6 C1 C2 C3 3.6(7)
C6 C1 C2 C7 -173.8(4)
C6 C1 O1 Hf1 -12.1(6)
C6 C25 N1 C26 -48.1(5)
C6 C25 N1 C29 -165.1(3)
C6 C25 N1 Hf1 78.1(3)
C7 C2 C3 C4 177.3(6)
C8 C9 C10 C11 -20.5(8)
C9 C8 N2 C7 -159.3(6)
C9 C8 N2 C11 -26.4(7)
C9 C10 C11 C12 -114.0(6)
C9 C10 C11 N2 4.3(6)
C10 C11 C12 C13 -52.3(6)
C10 C11 C12 C19 -174.1(5)
C10 C11 C12 O2 65.0(6)
C10 C11 N2 C7 142.9(5)
C10 C11 N2 C8 13.4(6)
C11 C12 C13 C14 146.7(5)
C11 C12 C13 C18 -38.1(7)
C11 C12 C19 C20 -121.5(6)
C11 C12 C19 C24 60.1(6)
C12 C11 N2 C7 -94.9(5)
C12 C11 N2 C8 135.6(4)
C12 C13 C14 C15 176.2(5)
C12 C13 C18 C17 -174.5(5)
C12 C19 C20 C21 -178.3(7)
C12 C19 C24 C23 178.0(6)
C13 C12 C19 C20 113.5(6)
C13 C12 C19 C24 -64.9(6)
C13 C14 C15 C16 -1.8(9)
C14 C13 C18 C17 0.7(8)
C14 C15 C16 C17 1.3(9)
C15 C16 C17 C18 0.2(9)
C16 C17 C18 C13 -1.2(9)
C18 C13 C14 C15 0.7(8)
C19 C12 C13 C14 -88.6(6)
C19 C12 C13 C18 86.6(6)
C19 C20 C21 C22 1.8(15)
C20 C19 C24 C23 -0.5(9)
C20 C21 C22 C23 -3.6(18)
C21 C22 C23 C24 3.3(17)
C22 C23 C24 C19 -1.1(12)
C24 C19 C20 C21 0.1(10)
C26 C27 C28 C29 11.2(6)
C27 C26 N1 C25 -157.0(4)
C27 C26 N1 C29 -33.7(5)
C27 C26 N1 Hf1 87.1(4)
C27 C28 C29 C30 -151.0(4)
C27 C28 C29 N1 -32.0(5)
C28 C29 C30 C31 -42.6(6)
C28 C29 C30 C37 -163.6(4)
C28 C29 C30 O3 74.7(5)
C28 C29 N1 C25 161.8(3)
C28 C29 N1 C26 40.4(4)
C28 C29 N1 Hf1 -86.3(3)
C29 C30 C31 C32 124.7(5)
C29 C30 C31 C36 -54.8(6)
C29 C30 C37 C38 40.5(7)
C29 C30 C37 C42 -141.7(5)
C29 C30 O3 Hf1 31.1(5)
C30 C29 N1 C25 -76.7(5)
C30 C29 N1 C26 161.9(4)
C30 C29 N1 Hf1 35.2(5)
C30 C31 C32 C33 -179.9(6)
C30 C31 C36 C35 179.3(6)
C30 C37 C38 C39 178.9(6)
C30 C37 C42 C41 -177.6(5)
C31 C30 C37 C38 -80.7(6)
C31 C30 C37 C42 97.1(5)
C31 C30 O3 Hf1 147.3(3)
C31 C32 C33 C34 -0.3(10)
C32 C31 C36 C35 -0.3(9)
C32 C33 C34 C35 1.6(12)
C33 C34 C35 C36 -2.2(11)
C34 C35 C36 C31 1.6(10)
C36 C31 C32 C33 -0.3(9)
C37 C30 C31 C32 -110.6(5)
C37 C30 C31 C36 69.9(6)
C37 C30 O3 Hf1 -92.7(4)
C37 C38 C39 C40 -2.1(12)
C38 C37 C42 C41 0.3(9)
C38 C39 C40 C41 1.7(14)
C39 C40 C41 C42 -0.3(14)
C40 C41 C42 C37 -0.7(12)
C42 C37 C38 C39 1.1(9)
C43 C4 C5 C6 -179.6(8)
N1 C26 C27 C28 13.5(6)
N1 C29 C30 C31 -157.8(3)
N1 C29 C30 C37 81.1(5)
N1 C29 C30 O3 -40.6(5)
N2 C8 C9 C10 28.9(8)
N2 C11 C12 C13 -169.6(4)
N2 C11 C12 C19 68.6(5)
N2 C11 C12 O2 -52.3(5)
O1 C1 C2 C3 -178.1(4)
O1 C1 C2 C7 4.5(6)
O1 C1 C6 C5 178.3(4)
O1 C1 C6 C25 -2.4(6)
O2 C12 C13 C14 30.7(6)
O2 C12 C13 C18 -154.1(5)
O2 C12 C19 C20 -3.7(7)
O2 C12 C19 C24 177.9(5)
O3 C30 C31 C32 11.2(6)
O3 C30 C31 C36 -168.3(5)
O3 C30 C37 C38 158.3(5)
O3 C30 C37 C42 -23.9(6)
